data_1538517
loop_
_publ_author_name
'Rastsvetaeva, R.K.'
'Moekkel, S.'
'Chukanov, N.V.'

_publ_section_title
;
 Characteristic structural features of a tantalum-rich eudialyte variaty
 from Brazil
;
_journal_name_full Kristallografiya
_journal_page_first 250
_journal_page_last 255
_journal_volume 48
_journal_year 2003
_chemical_formula_sum 'Al0.3 Ca6 Cl0.8 Fe1.35 H6.72 Na14 Nb0.13 O77.12 Si25.28 Ta0.51 Ti0.2 W0.09 Zr3'
_chemical_name_systematic
;
Na14 Ca6 Zr3 (Fe1.35 Ta0.51) (Si0.78 Nb0.13 W0.09) (Si0.5 Al0.3 Ti0.2) (Si24 
O72) (O H)3.52 Cl0.8 (H2 O)1.6
;
_space_group_IT_number 160
_symmetry_space_group_name_Hall 'R 3 -2"'
_symmetry_space_group_name_H-M 'R 3 m :H'
_cell_angle_alpha 90
_cell_angle_beta 90
_cell_angle_gamma 120
_cell_formula_units_Z 3
_cell_length_a 14.245
_cell_length_b 14.245
_cell_length_c 30.163
_cell_volume 5300.662
_citation_journal_id_ASTM KRISAJ
_cod_data_source_file Rastsvetaeva_KRISAJ_2003_429.cif
_cod_data_source_block H6.72Al0.3Ca6Cl0.8Fe1.35Na14Nb0.13O77.12Si25.28Ta0.51Ti0.2W0.09Zr3
_cod_original_formula_sum
;
H6.72 Al0.3 Ca6 Cl0.8 Fe1.35 Na14 Nb0.13 O77.12 Si25.28 Ta0.51 Ti0.2 W0.09 Zr3
;
_cod_database_code 1538517

loop_
_symmetry_equiv_pos_as_xyz
x,y,z
-y,x-y,z
-x+y,-x,z
-y,-x,z
x,x-y,z
-x+y,y,z
x+2/3,y+1/3,z+1/3
-y+2/3,x-y+1/3,z+1/3
-x+y+2/3,-x+1/3,z+1/3
-y+2/3,-x+1/3,z+1/3
x+2/3,x-y+1/3,z+1/3
-x+y+2/3,y+1/3,z+1/3
x+1/3,y+2/3,z+2/3
-y+1/3,x-y+2/3,z+2/3
-x+y+1/3,-x+2/3,z+2/3
-y+1/3,-x+2/3,z+2/3
x+1/3,x-y+2/3,z+2/3
-x+y+1/3,y+2/3,z+2/3

loop_
_atom_site_label
_atom_site_type_symbol
_atom_site_fract_x
_atom_site_fract_y
_atom_site_fract_z
_atom_site_occupancy
_atom_site_U_iso_or_equiv
Na5 Na+1 0.22 0.61 0.1563 0.46 0.0
O1 O-2 0.1769 0.3538 0.0296 1 0.0
O8 O-2 0.4784 0.2392 0.2018 1 0.0
O6 O-2 0.6259 0.036 0.0456 1 0.0
Ti1 Ti+4 0.3333 0.6667 0.2978 0.2 0.0
Na1 Na+1 0.559 0.441 0.1794 1 0.0
O14 O-2 0.6053 0.3947 0.2595 1 0.0
O4 O-2 0.4088 0.3023 0.1268 1 0.0
O27 O-2 0.6667 0.3333 0.072 0.22 0.0
O17 O-2 0.214 0.6071 0.2577 1 0.0
Si1 Si+4 0.9945 0.604 0.0977 1 0.0
O21 O-2 0 0 0.343 0.48 0.0
Cl2 Cl-1 0 0 0.2297 0.22 0.0
O12 O-2 0.4889 0.5111 0.1144 1 0.0
O7 O-2 0.2626 0.0297 0.2077 1 0.0
Si4 Si+4 0.1406 0.0703 0.0826 1 0.0
O9 O-2 0.2284 0.1142 0.0439 1 0.0
Na4 Na+1 0.257 0.514 0.169 0.2 0.0
Si8 Si+4 0.3333 0.6667 0.2834 0.5 0.0
O11 O-2 0.0982 0.3749 0.1066 1 0.0
O20 O-2 0.6667 0.3333 0.01 0.8 0.0
O2 O-2 0.0468 0.3013 0.289 1 0.0
W1 W+6 0.3333 0.6667 0.033 0.09 0.0
Ca1 Ca+2 -0.0004 0.2604 -0.0001 1 0.0
Cl1 Cl-1 0.6667 0.3333 0.0973 0.58 0.0
O13 O-2 0.4388 0.2194 0.2892 1 0.0
Al1 Al+3 0.3333 0.6667 0.2834 0.3 0.0
Ta1 Ta+5 0.01 0.505 0.0011 0.17 0.0
Na2 Na+1 0.112 0.224 0.1545 0.6 0.0
Na3 Na+1 0.0811 0.1622 0.1701 0.4 0.0
O10 O-2 0.1916 0.0958 0.1304 1 0.0
O25 O-2 0 0 0.186 0.37 0.0
O22 O-2 0.206 0.603 0.001 0.17 0.0
O26 O-2 0 0 0.252 0.2 0.0
O16 O-2 0.0478 0.6123 0.2277 1 0.0
Nb1 Nb+5 0.3333 0.6667 0.033 0.13 0.0
Na7 Na+1 0.4522 0.2261 0.0524 1 0.0
Na6 Na+1 0.202 0.101 0.285 1 0.0
Si6 Si+4 0.526 0.263 0.2518 1 0.0
Zr1 Zr+4 0.3336 0.1668 0.1668 1 0.0
O5 O-2 0.1769 0.3538 0.2193 1 0.0
O28 O-2 0.586 0.293 0.102 0.2 0.0
O23 O-2 0.3333 0.6667 0.144 0.35 0.0
O18 O-2 0.2723 0.5446 0.0735 1 0.0
O24 O-2 0.604 0.396 0.0012 0.45 0.0
Si3 Si+4 0.0816 0.5408 0.2587 1 0.0
Si9 Si+4 0.3333 0.6667 0.0888 0.35 0.0
Si10 Si+4 0.3333 0.6667 0.0594 0.43 0.0
Si2 Si+4 0.0576 0.3268 0.237 1 0.0
O3 O-2 0.0346 0.5173 0.3067 1 0.0
Si5 Si+4 0.2085 0.417 0.0762 1 0.0
O15 O-2 0.061 0.122 0.0822 1 0.0
O19 O-2 0 0 0.2297 0.21 0.0
Fe1 Fe+3 0.5211 0.4789 0.9977 0.45 0.0
